data_2202215
loop_
_publ_author_name
'Reena Ittyachan'
'P. Sagayaraj'
'Babu Kothandapani'

_publ_section_title
;
 <small>L</small>-Argininium bis(dihydrogen phosphate)
;
_journal_issue 6
_journal_name_full 'Acta Crystallographica Section E'
_journal_page_first o886
_journal_page_last o888
_journal_paper_doi 10.1107/S1600536803009280
_journal_volume 59
_journal_year 2003
_chemical_formula_iupac 'C6 H16 N4 O2 2+, 2H2 P O4 1-'
_chemical_formula_moiety 'C6 H16 N4 O2 2+, 2H2 P O4 1-'
_chemical_formula_sum 'C6 H20 N4 O10 P2'
_chemical_formula_weight 370.20
_chemical_name_common
;
L-argininium bis(dihydrogen
phosphate)
;
_chemical_name_systematic
;
L-argininium bis(dihydrogen phosphate)
;
_space_group_IT_number 19
_symmetry_cell_setting orthorhombic
_symmetry_space_group_name_Hall 'P 2ac 2ab'
_symmetry_space_group_name_H-M 'P 21 21 21'
_atom_sites_solution_hydrogens geom
_atom_sites_solution_primary direct
_atom_sites_solution_secondary difmap
_audit_creation_method SHELXL-97
_cell_angle_alpha 90.00
_cell_angle_beta 90.00
_cell_angle_gamma 90.00
_cell_formula_units_Z 4
_cell_length_a 6.9910(2)
_cell_length_b 9.6760(5)
_cell_length_c 21.735(2)
_cell_measurement_reflns_used 25
_cell_measurement_temperature 293(2)
_cell_measurement_theta_max 23.8
_cell_measurement_theta_min 15.2
_cell_volume 1470.26(16)
_computing_cell_refinement 'CAD-4 Software'
_computing_data_collection 'CAD-4 Software (Enraf-Nonius, 1989)'
_computing_data_reduction 'CAD-4 Software'
_computing_molecular_graphics 'PLATON (Spek, 1999)'
_computing_publication_material SHELXL97
_computing_structure_refinement 'SHELXL97 (Sheldrick, 1997)'
_computing_structure_solution 'SHELXS97 (Sheldrick, 1997)'
_diffrn_ambient_temperature 293(2)
_diffrn_measured_fraction_theta_full 0.998
_diffrn_measured_fraction_theta_max 0.998
_diffrn_measurement_device_type 'Enraf-Nonius CAD-4'
_diffrn_measurement_method \w-2\q
_diffrn_radiation_monochromator graphite
_diffrn_radiation_source 'fine-focus sealed tube'
_diffrn_radiation_type CuK\a
_diffrn_radiation_wavelength 1.54180
_diffrn_reflns_av_R_equivalents 0.0000
_diffrn_reflns_av_sigmaI/netI 0.0108
_diffrn_reflns_limit_h_max 0
_diffrn_reflns_limit_h_min -8
_diffrn_reflns_limit_k_max 0
_diffrn_reflns_limit_k_min -11
_diffrn_reflns_limit_l_max 0
_diffrn_reflns_limit_l_min -26
_diffrn_reflns_number 1567
_diffrn_reflns_theta_full 67.92
_diffrn_reflns_theta_max 67.92
_diffrn_reflns_theta_min 4.07
_diffrn_standards_decay_% none
_diffrn_standards_interval_time 60
_diffrn_standards_number 2
_exptl_absorpt_coefficient_mu 3.277
_exptl_absorpt_correction_T_max 0.519
_exptl_absorpt_correction_T_min 0.367
_exptl_absorpt_correction_type '\y scan'
_exptl_absorpt_process_details '(North et al., 1967)'
_exptl_crystal_colour colorless
_exptl_crystal_density_diffrn 1.672
_exptl_crystal_density_method 'not measured'
_exptl_crystal_description plate
_exptl_crystal_F_000 776
_exptl_crystal_size_max 0.3
_exptl_crystal_size_mid 0.2
_exptl_crystal_size_min 0.2
_refine_diff_density_max 0.571
_refine_diff_density_min -0.823
_refine_ls_extinction_coef 0.047(3)
_refine_ls_extinction_expression Fc^*^=kFc[1+0.001xFc^2^\l^3^/sin(2\q)]^-1/4^
_refine_ls_extinction_method SHELXL97
_refine_ls_goodness_of_fit_ref 1.272
_refine_ls_hydrogen_treatment mixed
_refine_ls_matrix_type full
_refine_ls_number_parameters 216
_refine_ls_number_reflns 1567
_refine_ls_number_restraints 0
_refine_ls_restrained_S_all 1.272
_refine_ls_R_factor_all 0.0441
_refine_ls_R_factor_gt 0.0439
_refine_ls_shift/su_max 0.002
_refine_ls_shift/su_mean 0.000
_refine_ls_structure_factor_coef Fsqd
_refine_ls_weighting_details 'w = 1/[\s^2^(Fo^2^)+(0.1002P)^2^+0.2388P] where P = (Fo^2^+2Fc^2^)/3'
_refine_ls_weighting_scheme calc
_refine_ls_wR_factor_gt 0.1311
_refine_ls_wR_factor_ref 0.1317
_reflns_number_gt 1548
_reflns_number_total 1567
_reflns_threshold_expression I>2\s(I)
_cod_data_source_file wn6151.cif
_cod_data_source_block I
_cod_depositor_comments
;
The following automatic conversions were performed:
'_symmetry_cell_setting' value 'Orthorhombic' changed to 'orthorhombic'
according to '/home/saulius/struct/CIF-dictionaries/cif_core.dic'
dictionary named 'cif_core.dic' version 2.4.1 from 2010-06-29.

Automatic conversion script
Id: cif_fix_enum 1527 2010-12-29 10:47:43Z saulius 

The following automatic conversions were performed:

'_symmetry_cell_setting' value 'Orthorhombic' changed to
'orthorhombic' according to
/home/saulius/struct/CIF-dictionaries/cif_core.dic dictionary named
'cif_core.dic' version 2.4.1 from 2010-06-29.

Automatic conversion script
Id: cif_fix_values 1715 2011-07-08 13:25:40Z adriana 

The following automatic conversions were performed:

'_refine_ls_weighting_scheme' value 'calc w =
1/[\s^2^(Fo^2^)+(0.1002P)^2^+0.2388P] where P = (Fo^2^+2Fc^2^)/3' was
changed to 'calc'. New tag '_refine_ls_weighting_details' was
created. The value of the new tag was set to 'w =
1/[\s^2^(Fo^2^)+(0.1002P)^2^+0.2388P] where P = (Fo^2^+2Fc^2^)/3'.

Automatic conversion script
Id: cif_fix_values 3143 2015-03-26 13:38:13Z robertas 
;
_cod_database_code 2202215
_cod_database_fobs_code 2202215

loop_
_symmetry_equiv_pos_as_xyz
'x, y, z'
'-x+1/2, -y, z+1/2'
'x+1/2, -y+1/2, -z'
'-x, y+1/2, -z+1/2'

loop_
_atom_site_label
_atom_site_fract_x
_atom_site_fract_y
_atom_site_fract_z
_atom_site_U_iso_or_equiv
_atom_site_adp_type
_atom_site_calc_flag
_atom_site_refinement_flags
_atom_site_occupancy
_atom_site_disorder_assembly
_atom_site_disorder_group
_atom_site_type_symbol
P1 0.80681(13) 0.37460(9) 0.53565(4) 0.0193(3) Uani d . 1 . . P
O3 0.7445(4) 0.3503(3) 0.60100(12) 0.0300(7) Uani d . 1 . . O
O4 1.0137(3) 0.4192(3) 0.52937(12) 0.0226(6) Uani d . 1 . . O
O5 0.6760(4) 0.4833(3) 0.50331(12) 0.0302(7) Uani d . 1 . . O
H5 0.596(7) 0.519(5) 0.524(2) 0.023(12) Uiso d . 1 . . H
O6 0.7961(4) 0.2402(3) 0.49577(18) 0.0370(7) Uani d . 1 . . O
H6 0.680(8) 0.198(5) 0.492(2) 0.033(13) Uiso d . 1 . . H
P2 0.86870(13) 0.91646(9) 0.36808(4) 0.0185(3) Uani d . 1 . . P
O7 0.8041(4) 0.8017(3) 0.32634(11) 0.0282(7) Uani d . 1 . . O
O8 0.9260(4) 0.8732(3) 0.43213(10) 0.0235(6) Uani d . 1 . . O
O9 1.0382(4) 0.9917(3) 0.33515(12) 0.0282(6) Uani d . 1 . . O
H9 1.105(8) 1.066(6) 0.372(2) 0.041(14) Uiso d . 1 . . H
O10 0.7080(4) 1.0301(3) 0.37063(13) 0.0297(7) Uani d . 1 . . O
H10 0.616(10) 1.043(8) 0.389(4) 0.08(2) Uiso d . 1 . . H
O1 2.0545(4) -0.1214(3) 0.64127(13) 0.0318(7) Uani d . 1 . . O
H1 2.1419 -0.1763 0.6473 0.048 Uiso calc R 1 . . H
O2 1.9592(5) -0.2794(3) 0.57282(14) 0.0392(8) Uani d . 1 . . O
C1 1.9410(5) -0.1696(4) 0.59857(16) 0.0228(8) Uani d . 1 . . C
C2 1.7750(5) -0.0727(4) 0.58508(16) 0.0205(7) Uani d . 1 . . C
H2 1.8267 0.0151 0.5699 0.025 Uiso calc R 1 . . H
N1 1.6597(5) -0.1375(3) 0.53498(14) 0.0222(7) Uani d . 1 . . N
H1A 1.5613 -0.0830 0.5257 0.033 Uiso calc R 1 . . H
H1B 1.6164 -0.2193 0.5476 0.033 Uiso calc R 1 . . H
H1C 1.7327 -0.1490 0.5018 0.033 Uiso calc R 1 . . H
C3 1.6549(5) -0.0437(4) 0.64168(15) 0.0232(8) Uani d . 1 . . C
H3A 1.7370 -0.0061 0.6735 0.028 Uiso calc R 1 . . H
H3B 1.6034 -0.1304 0.6568 0.028 Uiso calc R 1 . . H
C4 1.4900(6) 0.0562(4) 0.63093(17) 0.0243(8) Uani d . 1 . . C
H4A 1.5364 0.1389 0.6106 0.029 Uiso calc R 1 . . H
H4B 1.3946 0.0135 0.6047 0.029 Uiso calc R 1 . . H
C5 1.4024(6) 0.0931(5) 0.69191(18) 0.0304(9) Uani d . 1 . . C
H5A 1.3697 0.0090 0.7138 0.036 Uiso calc R 1 . . H
H5B 1.4957 0.1429 0.7164 0.036 Uiso calc R 1 . . H
N2 1.2309(5) 0.1781(4) 0.68503(15) 0.0288(8) Uani d . 1 . . N
H2A 1.2237 0.2333 0.6541 0.035 Uiso calc R 1 . . H
C6 1.0861(5) 0.1738(4) 0.72423(16) 0.0212(7) Uani d . 1 . . C
N3 1.0996(5) 0.1038(4) 0.77659(16) 0.0325(8) Uani d . 1 . . N
H3C 1.2034 0.0605 0.7854 0.039 Uiso calc R 1 . . H
H3D 1.0045 0.1018 0.8017 0.039 Uiso calc R 1 . . H
N4 0.9217(5) 0.2377(4) 0.71153(17) 0.0334(9) Uani d . 1 . . N
H4C 0.9089 0.2823 0.6776 0.040 Uiso calc R 1 . . H
H4D 0.8285 0.2343 0.7373 0.040 Uiso calc R 1 . . H

loop_
_atom_site_aniso_label
_atom_site_aniso_U_11
_atom_site_aniso_U_22
_atom_site_aniso_U_33
_atom_site_aniso_U_12
_atom_site_aniso_U_13
_atom_site_aniso_U_23
P1 0.0166(5) 0.0189(5) 0.0225(5) -0.0009(4) 0.0018(3) -0.0022(3)
O3 0.0296(14) 0.0323(14) 0.0281(14) 0.0049(12) 0.0036(13) 0.0095(12)
O4 0.0174(13) 0.0223(12) 0.0282(13) -0.0033(11) 0.0018(10) -0.0044(10)
O5 0.0260(15) 0.0406(16) 0.0241(13) 0.0120(14) 0.0030(12) 0.0022(12)
O6 0.0251(14) 0.0288(14) 0.0570(19) -0.0033(13) 0.0012(14) -0.0181(14)
P2 0.0160(5) 0.0230(5) 0.0166(5) -0.0011(4) 0.0002(3) -0.0007(3)
O7 0.0283(14) 0.0332(14) 0.0231(11) -0.0076(13) -0.0001(12) -0.0051(11)
O8 0.0233(12) 0.0275(13) 0.0197(11) -0.0028(12) -0.0027(10) 0.0019(10)
O9 0.0259(15) 0.0353(13) 0.0232(12) -0.0071(13) 0.0073(12) -0.0025(11)
O10 0.0271(15) 0.0342(15) 0.0279(13) 0.0127(13) 0.0059(12) 0.0066(12)
O1 0.0256(14) 0.0296(13) 0.0402(15) 0.0053(13) -0.0123(13) -0.0079(13)
O2 0.0426(17) 0.0333(16) 0.0418(17) 0.0179(14) -0.0130(15) -0.0173(14)
C1 0.0217(17) 0.0251(18) 0.0217(15) 0.0015(16) 0.0025(15) -0.0005(15)
C2 0.0211(17) 0.0195(15) 0.0210(15) -0.0007(15) 0.0003(14) -0.0009(14)
N1 0.0225(15) 0.0236(14) 0.0205(13) 0.0019(14) 0.0000(13) -0.0003(12)
C3 0.0235(18) 0.0263(17) 0.0197(15) 0.0023(16) 0.0011(15) -0.0024(14)
C4 0.0221(18) 0.0274(17) 0.0235(16) 0.0008(16) 0.0021(14) -0.0002(15)
C5 0.0238(19) 0.043(2) 0.0241(16) 0.0088(19) 0.0033(16) -0.0002(17)
N2 0.0302(17) 0.0286(16) 0.0277(16) 0.0089(16) 0.0033(15) 0.0057(14)
C6 0.0224(17) 0.0223(16) 0.0190(15) 0.0008(15) 0.0038(14) -0.0034(14)
N3 0.0254(16) 0.044(2) 0.0278(16) 0.0072(16) 0.0040(14) 0.0085(15)
N4 0.0275(19) 0.042(2) 0.0306(17) 0.0131(18) 0.0025(14) 0.0059(16)

loop_
_atom_type_symbol
_atom_type_description
_atom_type_scat_dispersion_real
_atom_type_scat_dispersion_imag
_atom_type_scat_source
C C 0.0181 0.0091 'International Tables Vol C Tables 4.2.6.8 and 6.1.1.4'
H H 0.0000 0.0000 'International Tables Vol C Tables 4.2.6.8 and 6.1.1.4'
N N 0.0311 0.0180 'International Tables Vol C Tables 4.2.6.8 and 6.1.1.4'
O O 0.0492 0.0322 'International Tables Vol C Tables 4.2.6.8 and 6.1.1.4'
P P 0.2955 0.4335 'International Tables Vol C Tables 4.2.6.8 and 6.1.1.4'

loop_
_geom_angle_atom_site_label_1
_geom_angle_atom_site_label_2
_geom_angle_atom_site_label_3
_geom_angle
O3 P1 O4 113.96(16)
O3 P1 O5 111.15(16)
O4 P1 O5 109.07(16)
O3 P1 O6 112.29(19)
O4 P1 O6 103.45(16)
O5 P1 O6 106.40(18)
O7 P2 O8 115.60(16)
O7 P2 O9 107.17(15)
O8 P2 O9 110.52(16)
O7 P2 O10 108.84(17)
O8 P2 O10 110.55(15)
O9 P2 O10 103.42(17)
O2 C1 O1 125.4(4)
O2 C1 C2 122.3(3)
O1 C1 C2 112.3(3)
N1 C2 C3 111.7(3)
N1 C2 C1 107.1(3)
C3 C2 C1 112.4(3)
C2 C3 C4 114.4(3)
C5 C4 C3 108.9(3)
N2 C5 C4 112.2(3)
C6 N2 C5 123.0(3)
N2 C6 N3 120.9(3)
N2 C6 N4 120.7(3)
N3 C6 N4 118.4(3)

loop_
_geom_bond_atom_site_label_1
_geom_bond_atom_site_label_2
_geom_bond_site_symmetry_2
_geom_bond_distance
_geom_bond_publ_flag
P1 O3 . 1.504(3) y
P1 O4 . 1.515(3) y
P1 O5 . 1.561(3) y
P1 O6 . 1.565(3) y
P2 O7 . 1.503(3) y
P2 O8 . 1.508(2) y
P2 O9 . 1.564(3) y
P2 O10 . 1.573(3) y
O1 C1 . 1.307(5) y
O2 C1 . 1.208(5) y
C1 C2 . 1.521(5) ?
C2 N1 . 1.493(4) ?
C2 C3 . 1.516(5) ?
C3 C4 . 1.522(5) ?
C4 C5 . 1.503(5) ?
C5 N2 . 1.462(5) ?
N2 C6 . 1.324(5) ?
C6 N3 . 1.328(5) ?
C6 N4 . 1.334(5) ?

loop_
_geom_hbond_atom_site_label_D
_geom_hbond_atom_site_label_H
_geom_hbond_atom_site_label_A
_geom_hbond_site_symmetry_A
_geom_hbond_distance_DH
_geom_hbond_distance_HA
_geom_hbond_distance_DA
_geom_hbond_angle_DHA
O5 H5 O8 3_466 0.79(5) 1.85(5) 2.637(4) 172(5)
O6 H6 O4 3_456 0.91(6) 1.69(5) 2.564(4) 159(5)
O9 H9 O3 3_566 1.18(5) 1.39(5) 2.518(4) 157(5)
O10 H10 O4 3_466 0.77(7) 1.94(8) 2.610(4) 145(7)
O1 H1 O7 3_656 0.82 1.76 2.566(4) 169
N1 H1A O4 3_556 0.89 2.01 2.732(4) 137
N1 H1B O8 3_556 0.89 2.05 2.895(4) 159
N1 H1C O8 1_645 0.89 2.04 2.911(4) 165
N2 H2A O10 3_566 0.86 2.35 3.077(5) 142
N3 H3C O9 2_765 0.86 2.16 2.981(4) 158
N3 H3D O7 2_665 0.86 2.41 3.158(5) 146
N3 H3D O10 2_665 0.86 2.47 3.237(5) 150
N4 H4C O3 . 0.86 2.13 2.914(5) 152
N4 H4D O7 2_665 0.86 2.17 2.977(5) 155

loop_
_geom_torsion_atom_site_label_1
_geom_torsion_atom_site_label_2
_geom_torsion_atom_site_label_3
_geom_torsion_atom_site_label_4
_geom_torsion
_geom_torsion_publ_flag
O2 C1 C2 N1 -2.8(5) y
O1 C1 C2 N1 178.7(3) ?
O2 C1 C2 C3 120.3(4) ?
O1 C1 C2 C3 -58.2(4) ?
N1 C2 C3 C4 -61.3(4) y
C1 C2 C3 C4 178.4(3) ?
C2 C3 C4 C5 -171.2(3) y
C3 C4 C5 N2 -174.3(3) y
C4 C5 N2 C6 149.0(4) y
C5 N2 C6 N3 8.5(6) ?
C5 N2 C6 N4 -170.2(4) y

loop_
_cod_related_entry_id
_cod_related_entry_database
_cod_related_entry_code
1 ChemSpider 30654695
